data_7702265
loop_
_publ_author_name
'Moro, Artur J.'
'Av\'o, Jo\~ao'
'Malfois, Marc'
'Zaccaria, Francesco'
'Fonseca Guerra, C\'elia'
'Caparr\'os, Francisco J'
'Rodr\'iguez, Laura'
'Lima, Jo\~ao Carlos'

_publ_section_title
;
 Aggregation induced emission of a new naphthyridine-ethynyl-gold(i)
 complex as a potential tool for sensing guanosine nucleotides in aqueous
 media.
;
_journal_issue 1
_journal_name_full 'Dalton transactions (Cambridge, England : 2003)'
_journal_page_first 171
_journal_page_last 178
_journal_paper_doi 10.1039/c9dt04162a
_journal_volume 49
_journal_year 2020
_chemical_formula_moiety 'C12 H9 N3 O'
_chemical_formula_sum 'C12 H9 N3 O'
_chemical_formula_weight 211.22
_space_group_crystal_system monoclinic
_space_group_IT_number 15
_space_group_name_Hall '-C 2yc'
_space_group_name_H-M_alt 'C 1 2/c 1'
_atom_sites_solution_hydrogens mixed
_audit_creation_method SHELXL-2016/6
_audit_update_record
;
2019-05-13 deposited with the CCDC.	2019-11-25 downloaded from the CCDC.
;
_cell_angle_alpha 90
_cell_angle_beta 108.7530(10)
_cell_angle_gamma 90
_cell_formula_units_Z 8
_cell_length_a 24.8320(8)
_cell_length_b 7.2057(3)
_cell_length_c 12.0342(4)
_cell_measurement_reflns_used 7811
_cell_measurement_temperature 110(2)
_cell_measurement_theta_max 25.69
_cell_measurement_theta_min 2.96
_cell_volume 2038.99(13)
_computing_cell_refinement 'Bruker SAINT'
_computing_data_collection 'Bruker APEX2'
_computing_data_reduction 'Bruker SAINT'
_computing_molecular_graphics 'ORTEP and Mercury'
_computing_publication_material 'WingX and enCIFer'
_computing_structure_refinement 'SHELXL-2016/6 (Sheldrick, 2016)'
_computing_structure_solution SIR2004
_diffrn_ambient_temperature 110(2)
_diffrn_measured_fraction_theta_full 0.995
_diffrn_measured_fraction_theta_max 0.995
_diffrn_measurement_device_type 'Bruker APEX-II CCD'
_diffrn_measurement_method '\f and \w scans'
_diffrn_radiation_probe x-ray
_diffrn_radiation_type MoK\a
_diffrn_radiation_wavelength 0.71073
_diffrn_reflns_av_R_equivalents 0.0313
_diffrn_reflns_av_unetI/netI 0.0162
_diffrn_reflns_Laue_measured_fraction_full 0.995
_diffrn_reflns_Laue_measured_fraction_max 0.995
_diffrn_reflns_limit_h_max 30
_diffrn_reflns_limit_h_min -28
_diffrn_reflns_limit_k_max 8
_diffrn_reflns_limit_k_min -8
_diffrn_reflns_limit_l_max 14
_diffrn_reflns_limit_l_min -14
_diffrn_reflns_number 16950
_diffrn_reflns_point_group_measured_fraction_full 0.995
_diffrn_reflns_point_group_measured_fraction_max 0.995
_diffrn_reflns_theta_full 25.242
_diffrn_reflns_theta_max 25.700
_diffrn_reflns_theta_min 3.466
_exptl_absorpt_coefficient_mu 0.092
_exptl_absorpt_correction_T_max 0.7453
_exptl_absorpt_correction_T_min 0.7068
_exptl_absorpt_correction_type multi-scan
_exptl_absorpt_process_details
;
SADABS 2016/2: Krause, L., Herbst-Irmer, R., Sheldrick G.M. & Stalke D.,
 J. Appl. Cryst. 48 (2015) 3-10
;
_exptl_crystal_colour yellow
_exptl_crystal_density_diffrn 1.376
_exptl_crystal_description prism
_exptl_crystal_F_000 880
_exptl_crystal_preparation Luminescent
_exptl_crystal_recrystallization_method 'Re-crystallisation from solvent'
_exptl_crystal_size_max 0.200
_exptl_crystal_size_mid 0.100
_exptl_crystal_size_min 0.100
_refine_diff_density_max 0.257
_refine_diff_density_min -0.217
_refine_diff_density_rms 0.045
_refine_ls_extinction_method none
_refine_ls_goodness_of_fit_ref 1.081
_refine_ls_hydrogen_treatment mixed
_refine_ls_matrix_type full
_refine_ls_number_parameters 150
_refine_ls_number_reflns 1931
_refine_ls_number_restraints 0
_refine_ls_restrained_S_all 1.081
_refine_ls_R_factor_all 0.0410
_refine_ls_R_factor_gt 0.0351
_refine_ls_shift/su_max 0.001
_refine_ls_shift/su_mean 0.000
_refine_ls_structure_factor_coef Fsqd
_refine_ls_weighting_details 'w=1/[\s^2^(Fo^2^)+(0.0538P)^2^+1.4289P] where P=(Fo^2^+2Fc^2^)/3'
_refine_ls_weighting_scheme calc
_refine_ls_wR_factor_gt 0.0959
_refine_ls_wR_factor_ref 0.0986
_reflns_Friedel_coverage 0.000
_reflns_number_gt 1693
_reflns_number_total 1931
_reflns_threshold_expression 'I > 2\s(I)'
_cod_data_source_file c9dt04162a2.cif
_cod_data_source_block shelx
_cod_depositor_comments 'Adding full bibliography for 7702265.cif.'
_cod_original_sg_symbol_Hall '-C 2yn'
_cod_original_sg_symbol_H-M 'C 2/c'
_cod_database_code 7702265
_shelx_shelxl_version_number 2016/6
_shelx_space_group_comment
;
The symmetry employed for this shelxl refinement is uniquely defined
by the following loop, which should always be used as a source of
symmetry information in preference to the above space-group names.
They are only intended as comments.
;
_shelx_estimated_absorpt_t_min 0.982
_shelx_estimated_absorpt_t_max 0.991

loop_
_space_group_symop_operation_xyz
'x, y, z'
'-x, y, -z+1/2'
'x+1/2, y+1/2, z'
'-x+1/2, y+1/2, -z+1/2'
'-x, -y, -z'
'x, -y, z-1/2'
'-x+1/2, -y+1/2, -z'
'x+1/2, -y+1/2, z-1/2'

loop_
_atom_site_label
_atom_site_type_symbol
_atom_site_fract_x
_atom_site_fract_y
_atom_site_fract_z
_atom_site_U_iso_or_equiv
_atom_site_adp_type
_atom_site_occupancy
_atom_site_site_symmetry_order
_atom_site_calc_flag
_atom_site_refinement_flags_posn
_atom_site_refinement_flags_adp
N2 N 0.96024(4) 0.22108(15) 0.10509(9) 0.0138(2) Uani 1 1 d . .
O1 O 1.11003(4) 0.43235(14) 0.06589(8) 0.0233(3) Uani 1 1 d . .
C8 C 0.86044(5) 0.04454(19) -0.17249(11) 0.0187(3) Uani 1 1 d . .
H8 H 0.857581 0.020564 -0.250112 0.022 Uiso 1 1 calc R U
N3 N 0.86933(4) 0.10983(15) 0.06321(9) 0.0147(3) Uani 1 1 d . .
C11 C 0.77433(5) 0.01135(18) 0.02694(11) 0.0181(3) Uani 1 1 d . .
C7 C 0.91329(5) 0.14950(17) 0.02335(10) 0.0134(3) Uani 1 1 d . .
N1 N 1.05102(4) 0.32711(15) 0.16404(9) 0.0158(3) Uani 1 1 d . .
C6 C 0.91081(5) 0.11951(17) -0.09430(11) 0.0154(3) Uani 1 1 d . .
C4 C 1.00580(5) 0.24077(18) -0.04453(11) 0.0174(3) Uani 1 1 d . .
H4 H 1.037588 0.274657 -0.064702 0.021 Uiso 1 1 calc R U
C5 C 0.95912(5) 0.16840(18) -0.12544(11) 0.0176(3) Uani 1 1 d . .
H5 H 0.958929 0.150802 -0.202126 0.021 Uiso 1 1 calc R U
C3 C 1.00469(5) 0.26341(17) 0.07252(11) 0.0141(3) Uani 1 1 d . .
C10 C 0.82208(5) 0.04398(18) -0.01408(11) 0.0161(3) Uani 1 1 d . .
C1 C 1.10010(5) 0.40795(18) 0.15802(11) 0.0178(3) Uani 1 1 d . .
C9 C 0.81606(5) 0.00770(19) -0.13295(11) 0.0193(3) Uani 1 1 d . .
H9 H 0.782275 -0.040581 -0.183279 0.023 Uiso 1 1 calc R U
C2 C 1.14113(6) 0.4644(2) 0.27428(12) 0.0232(3) Uani 1 1 d . .
H2A H 1.167368 0.364929 0.305327 0.035 Uiso 1 1 calc R U
H2B H 1.120623 0.491909 0.327673 0.035 Uiso 1 1 calc R U
H2C H 1.161676 0.572599 0.264347 0.035 Uiso 1 1 calc R U
C12 C 0.73283(5) -0.0130(2) 0.05342(12) 0.0234(3) Uani 1 1 d . .
H12 H 0.700277 -0.032171 0.074194 0.028 Uiso 1 1 calc R U
H1 H 1.0471(6) 0.309(2) 0.2343(14) 0.018(4) Uiso 1 1 d . .

loop_
_atom_site_aniso_label
_atom_site_aniso_U_11
_atom_site_aniso_U_22
_atom_site_aniso_U_33
_atom_site_aniso_U_23
_atom_site_aniso_U_13
_atom_site_aniso_U_12
N2 0.0105(5) 0.0188(5) 0.0124(5) 0.0007(4) 0.0041(4) 0.0010(4)
O1 0.0166(5) 0.0327(6) 0.0227(5) 0.0066(4) 0.0094(4) -0.0029(4)
C8 0.0184(6) 0.0250(7) 0.0118(6) -0.0018(5) 0.0037(5) 0.0023(5)
N3 0.0115(5) 0.0195(6) 0.0135(5) 0.0006(4) 0.0044(4) 0.0001(4)
C11 0.0154(6) 0.0234(7) 0.0130(6) -0.0006(5) 0.0009(5) -0.0015(5)
C7 0.0126(6) 0.0157(6) 0.0119(6) 0.0012(5) 0.0038(5) 0.0025(5)
N1 0.0117(5) 0.0222(6) 0.0137(5) 0.0024(4) 0.0045(4) -0.0020(4)
C6 0.0144(6) 0.0180(6) 0.0139(6) 0.0014(5) 0.0049(5) 0.0034(5)
C4 0.0145(6) 0.0229(7) 0.0171(6) 0.0043(5) 0.0083(5) 0.0015(5)
C5 0.0191(6) 0.0238(7) 0.0121(6) 0.0019(5) 0.0078(5) 0.0046(5)
C3 0.0125(6) 0.0154(6) 0.0148(6) 0.0031(5) 0.0048(5) 0.0023(5)
C10 0.0135(6) 0.0179(6) 0.0166(6) 0.0005(5) 0.0045(5) 0.0005(5)
C1 0.0119(6) 0.0194(6) 0.0220(7) 0.0058(5) 0.0052(5) 0.0009(5)
C9 0.0149(6) 0.0258(7) 0.0148(6) -0.0021(5) 0.0014(5) -0.0014(5)
C2 0.0156(6) 0.0289(8) 0.0229(7) 0.0046(6) 0.0032(5) -0.0066(5)
C12 0.0153(6) 0.0356(8) 0.0191(7) 0.0015(6) 0.0054(5) -0.0044(6)

loop_
_atom_type_symbol
_atom_type_description
_atom_type_scat_dispersion_real
_atom_type_scat_dispersion_imag
_atom_type_scat_source
C C 0.0033 0.0016 'International Tables Vol C Tables 4.2.6.8 and 6.1.1.4'
H H 0.0000 0.0000 'International Tables Vol C Tables 4.2.6.8 and 6.1.1.4'
N N 0.0061 0.0033 'International Tables Vol C Tables 4.2.6.8 and 6.1.1.4'
O O 0.0106 0.0060 'International Tables Vol C Tables 4.2.6.8 and 6.1.1.4'

loop_
_geom_angle_atom_site_label_1
_geom_angle_atom_site_label_2
_geom_angle_atom_site_label_3
_geom_angle
C3 N2 C7 118.44(10)
C9 C8 C6 119.12(11)
C9 C8 H8 120.4
C6 C8 H8 120.4
C10 N3 C7 117.23(10)
C12 C11 C10 175.71(13)
N3 C7 N2 115.06(10)
N3 C7 C6 122.74(11)
N2 C7 C6 122.19(11)
C1 N1 C3 128.36(11)
C1 N1 H1 118.7(9)
C3 N1 H1 112.9(9)
C8 C6 C5 124.49(11)
C8 C6 C7 118.10(11)
C5 C6 C7 117.41(11)
C5 C4 C3 118.01(11)
C5 C4 H4 121.0
C3 C4 H4 121.0
C4 C5 C6 120.57(11)
C4 C5 H5 119.7
C6 C5 H5 119.7
N2 C3 N1 113.52(10)
N2 C3 C4 123.35(11)
N1 C3 C4 123.10(11)
N3 C10 C9 123.83(11)
N3 C10 C11 117.17(11)
C9 C10 C11 118.99(11)
O1 C1 N1 123.34(12)
O1 C1 C2 122.18(11)
N1 C1 C2 114.49(11)
C8 C9 C10 118.94(12)
C8 C9 H9 120.5
C10 C9 H9 120.5
C1 C2 H2A 109.5
C1 C2 H2B 109.5
H2A C2 H2B 109.5
C1 C2 H2C 109.5
H2A C2 H2C 109.5
H2B C2 H2C 109.5
C11 C12 H12 180.0

loop_
_geom_bond_atom_site_label_1
_geom_bond_atom_site_label_2
_geom_bond_distance
N2 C3 1.3205(15)
N2 C7 1.3620(16)
O1 C1 1.2235(16)
C8 C9 1.3596(18)
C8 C6 1.4089(18)
C8 H8 0.9300
N3 C10 1.3286(16)
N3 C7 1.3566(15)
C11 C12 1.1855(18)
C11 C10 1.4428(17)
C7 C6 1.4139(17)
N1 C1 1.3735(16)
N1 C3 1.3901(16)
N1 H1 0.891(16)
C6 C5 1.4117(17)
C4 C5 1.3557(18)
C4 C3 1.4270(17)
C4 H4 0.9300
C5 H5 0.9300
C10 C9 1.4140(18)
C1 C2 1.4982(18)
C9 H9 0.9300
C2 H2A 0.9600
C2 H2B 0.9600
C2 H2C 0.9600
C12 H12 0.9300

loop_
_geom_torsion_atom_site_label_1
_geom_torsion_atom_site_label_2
_geom_torsion_atom_site_label_3
_geom_torsion_atom_site_label_4
_geom_torsion
C10 N3 C7 N2 178.38(11)
C10 N3 C7 C6 -1.48(18)
C3 N2 C7 N3 -179.87(10)
C3 N2 C7 C6 -0.01(18)
C9 C8 C6 C5 -178.17(12)
C9 C8 C6 C7 1.34(19)
N3 C7 C6 C8 -0.26(19)
N2 C7 C6 C8 179.89(11)
N3 C7 C6 C5 179.28(11)
N2 C7 C6 C5 -0.57(18)
C3 C4 C5 C6 0.78(19)
C8 C6 C5 C4 179.65(12)
C7 C6 C5 C4 0.14(19)
C7 N2 C3 N1 -177.17(10)
C7 N2 C3 C4 1.03(18)
C1 N1 C3 N2 -169.36(12)
C1 N1 C3 C4 12.4(2)
C5 C4 C3 N2 -1.43(19)
C5 C4 C3 N1 176.59(12)
C7 N3 C10 C9 2.23(19)
C7 N3 C10 C11 -176.73(11)
C3 N1 C1 O1 -1.4(2)
C3 N1 C1 C2 178.74(12)
C6 C8 C9 C10 -0.68(19)
N3 C10 C9 C8 -1.2(2)
C11 C10 C9 C8 177.76(12)
